data_2230510
loop_
_publ_author_name
'Seidler, Tomasz'
'Gryl, Marlena'
'Trzewik, Bartosz'
'Stadnicka, Katarzyna'

_publ_section_title
;
 <i>N</i>-(5-Nitropyridin-2-yl)-5<i>H</i>-dibenzo[<i>d</i>,<i>f</i>][1,3]diazepine-6-carboxamide
;
_journal_coeditor_code VM2095
_journal_issue 6
_journal_name_full 'Acta Crystallographica Section E'
_journal_page_first o1507
_journal_paper_doi 10.1107/S1600536811018629
_journal_volume 67
_journal_year 2011
_chemical_formula_iupac 'C19 H13 N5 O3'
_chemical_formula_moiety 'C19 H13 N5 O3'
_chemical_formula_sum 'C19 H13 N5 O3'
_chemical_formula_weight 359.34
_chemical_melting_point_gt 477
_chemical_melting_point_lt 478
_chemical_name_systematic
;<i>N</i>-(5-Nitropyridin-2-yl)-5<i>H</i>-
dibenzo[<i>d</i>,<i>f</i>][1,3]diazepine-6-carboxamide
;
_space_group_IT_number 14
_symmetry_cell_setting monoclinic
_symmetry_space_group_name_Hall '-P 2ybc'
_symmetry_space_group_name_H-M 'P 1 21/c 1'
_atom_sites_solution_hydrogens difmap
_atom_sites_solution_primary direct
_atom_sites_solution_secondary difmap
_cell_angle_alpha 90.000
_cell_angle_beta 100.6920(10)
_cell_angle_gamma 90.000
_cell_formula_units_Z 4
_cell_length_a 12.9702(2)
_cell_length_b 9.21040(10)
_cell_length_c 13.4145(2)
_cell_measurement_reflns_used 34515
_cell_measurement_temperature 110(2)
_cell_measurement_theta_max 44.4706
_cell_measurement_theta_min 2.9802
_cell_volume 1574.68(4)
_computing_cell_refinement
;
<i>CrysAlis PRO</i> (Oxford Diffraction, 2009)
;
_computing_data_collection
;
<i>CrysAlis PRO</i> (Oxford Diffraction, 2009)
;
_computing_data_reduction
;
<i>CrysAlis PRO</i> (Oxford Diffraction, 2009)
;
_computing_molecular_graphics '<i>Mercury</i> (Macrae <i>et al.</i>, 2006) and ORTEP-3 (Farrugia, 1997)'
_computing_publication_material
;
SHELXL97 (Sheldrick, 2008), <i>PARST</i> (Nardelli, 1995) and
WinGX (Farrugia, 1999)
;
_computing_structure_refinement 'SHELXL97 (Sheldrick, 2008)'
_computing_structure_solution 'SIR92 (Altomare <i>et al.</i>, 1994)'
_diffrn_ambient_temperature 110(2)
_diffrn_detector_area_resol_mean 10.3756
_diffrn_measured_fraction_theta_full 0.999
_diffrn_measured_fraction_theta_max 0.999
_diffrn_measurement_device_type 'Oxford Diffraction SuperNova Dual Cu at zero Atlas'
_diffrn_measurement_method \w
_diffrn_radiation_monochromator mirror
_diffrn_radiation_source 'Oxford Diffraction SuperNova (Mo) X-ray Source'
_diffrn_radiation_type 'Mo K\a'
_diffrn_radiation_wavelength 0.71073
_diffrn_reflns_av_R_equivalents 0.0515
_diffrn_reflns_av_sigmaI/netI 0.0155
_diffrn_reflns_limit_h_max 17
_diffrn_reflns_limit_h_min -18
_diffrn_reflns_limit_k_max 12
_diffrn_reflns_limit_k_min 0
_diffrn_reflns_limit_l_max 18
_diffrn_reflns_limit_l_min 0
_diffrn_reflns_number 127481
_diffrn_reflns_reduction_process
;
(CrysAlis PRO; Oxford Diffraction, 2009)
;
_diffrn_reflns_theta_full 30.00
_diffrn_reflns_theta_max 30.00
_diffrn_reflns_theta_min 2.99
_exptl_absorpt_coefficient_mu 0.107
_exptl_absorpt_correction_T_max 0.9841
_exptl_absorpt_correction_T_min 0.9685
_exptl_absorpt_correction_type multi-scan
_exptl_absorpt_process_details
;
(CrysAlis PRO; Oxford Diffraction, 2009)
;
_exptl_crystal_colour orange
_exptl_crystal_density_diffrn 1.516
_exptl_crystal_density_method 'not measured'
_exptl_crystal_description block
_exptl_crystal_F_000 744
_exptl_crystal_size_max 0.30
_exptl_crystal_size_mid 0.20
_exptl_crystal_size_min 0.15
_refine_diff_density_max 0.386
_refine_diff_density_min -0.210
_refine_ls_extinction_coef 0
_refine_ls_extinction_method 'SHELXL97 (Sheldrick, 2008)'
_refine_ls_goodness_of_fit_ref 1.060
_refine_ls_hydrogen_treatment mixed
_refine_ls_matrix_type full
_refine_ls_number_constraints 0
_refine_ls_number_parameters 250
_refine_ls_number_reflns 4577
_refine_ls_number_restraints 2
_refine_ls_restrained_S_all 1.060
_refine_ls_R_factor_all 0.0432
_refine_ls_R_factor_gt 0.0361
_refine_ls_shift/su_max 0.000
_refine_ls_shift/su_mean 0.000
_refine_ls_structure_factor_coef Fsqd
_refine_ls_weighting_details 'w=1/[\s^2^(Fo^2^)+(0.0729P)^2^+0.1623P] where P=(Fo^2^+2Fc^2^)/3'
_refine_ls_weighting_scheme calc
_refine_ls_wR_factor_gt 0.1074
_refine_ls_wR_factor_ref 0.1101
_reflns_number_gt 3784
_reflns_number_total 4577
_reflns_threshold_expression I>2sigma(I)
_cod_data_source_file vm2095.cif
_cod_data_source_block I
_cod_original_cell_volume 1574.68(3)
_cod_original_sg_symbol_H-M 'P 21/c'
_cod_database_code 2230510
_cod_database_fobs_code 2230510

loop_
_symmetry_equiv_pos_as_xyz
'x, y, z'
'-x, y+1/2, -z+1/2'
'-x, -y, -z'
'x, -y-1/2, z-1/2'

loop_
_atom_site_type_symbol
_atom_site_label
_atom_site_fract_x
_atom_site_fract_y
_atom_site_fract_z
_atom_site_U_iso_or_equiv
_atom_site_adp_type
_atom_site_calc_flag
_atom_site_refinement_flags
_atom_site_occupancy
_atom_site_symmetry_multiplicity
_atom_site_disorder_assembly
_atom_site_disorder_group
N N2 0.15616(7) 0.02467(9) 0.92909(6) 0.01621(17) Uani d D 1 1 . .
H H2 0.1014(9) -0.0115(14) 0.9524(9) 0.019 Uiso d D 1 1 . .
C C3 0.14265(7) 0.16642(10) 0.90162(7) 0.01300(18) Uani d . 1 1 . .
N N3 0.20711(6) 0.25840(9) 0.87513(6) 0.01359(16) Uani d . 1 1 . .
C C4 0.03385(7) 0.22423(10) 0.90872(7) 0.01420(18) Uani d . 1 1 . .
O O4 -0.03207(5) 0.14658(8) 0.93589(6) 0.02028(17) Uani d . 1 1 . .
N N5 0.02224(6) 0.36682(9) 0.88352(6) 0.01523(17) Uani d D 1 1 . .
H H5 0.0796(9) 0.4033(13) 0.8674(9) 0.018 Uiso d D 1 1 . .
C C21 0.31624(7) 0.23319(10) 0.88312(7) 0.01323(18) Uani d . 1 1 . .
C C22 0.37511(8) 0.36134(11) 0.89410(7) 0.0173(2) Uani d . 1 1 . .
H H22 0.3397 0.4520 0.8913 0.021 Uiso calc R 1 1 . .
C C23 0.48377(8) 0.35967(12) 0.90890(8) 0.0207(2) Uani d . 1 1 . .
H H23 0.5223 0.4479 0.9161 0.025 Uiso calc R 1 1 . .
C C24 0.53540(8) 0.22716(12) 0.91305(8) 0.0202(2) Uani d . 1 1 . .
H H24 0.6099 0.2239 0.9260 0.024 Uiso calc R 1 1 . .
C C25 0.47790(7) 0.09954(11) 0.89823(7) 0.0172(2) Uani d . 1 1 . .
H H25 0.5143 0.0098 0.8995 0.021 Uiso calc R 1 1 . .
C C26 0.36771(7) 0.09835(10) 0.88136(7) 0.01375(18) Uani d . 1 1 . .
C C31 0.21410(7) -0.07550(10) 0.88061(7) 0.01417(18) Uani d . 1 1 . .
C C32 0.16781(8) -0.21063(11) 0.85663(8) 0.0187(2) Uani d . 1 1 . .
H H32 0.1011 -0.2310 0.8730 0.022 Uiso calc R 1 1 . .
C C33 0.21824(9) -0.31577(11) 0.80897(8) 0.0219(2) Uani d . 1 1 . .
H H33 0.1863 -0.4078 0.7930 0.026 Uiso calc R 1 1 . .
C C34 0.31554(9) -0.28566(11) 0.78484(8) 0.0218(2) Uani d . 1 1 . .
H H34 0.3509 -0.3571 0.7527 0.026 Uiso calc R 1 1 . .
C C35 0.36072(8) -0.15065(11) 0.80807(8) 0.0181(2) Uani d . 1 1 . .
H H35 0.4267 -0.1305 0.7900 0.022 Uiso calc R 1 1 . .
C C36 0.31255(7) -0.04244(10) 0.85732(7) 0.01404(18) Uani d . 1 1 . .
N N51 -0.04575(6) 0.59431(9) 0.85591(6) 0.01663(18) Uani d . 1 1 . .
C C52 -0.12294(8) 0.69109(11) 0.85240(7) 0.01701(19) Uani d . 1 1 . .
H H52 -0.1109 0.7889 0.8352 0.020 Uiso calc R 1 1 . .
C C53 -0.21986(8) 0.65325(11) 0.87304(7) 0.01609(19) Uani d . 1 1 . .
C C54 -0.23889(8) 0.51174(11) 0.90003(8) 0.0181(2) Uani d . 1 1 . .
H H54 -0.3054 0.4849 0.9143 0.022 Uiso calc R 1 1 . .
C C55 -0.15953(7) 0.41067(11) 0.90574(8) 0.01687(19) Uani d . 1 1 . .
H H55 -0.1691 0.3131 0.9251 0.020 Uiso calc R 1 1 . .
C C56 -0.06433(7) 0.45741(10) 0.88190(7) 0.01390(18) Uani d . 1 1 . .
N N57 -0.30275(7) 0.76288(10) 0.86450(7) 0.02042(19) Uani d . 1 1 . .
O O58 -0.39181(6) 0.72147(10) 0.86834(7) 0.0296(2) Uani d . 1 1 . .
O O59 -0.27849(7) 0.89005(9) 0.85351(7) 0.02897(19) Uani d . 1 1 . .

loop_
_atom_site_aniso_label
_atom_site_aniso_U_11
_atom_site_aniso_U_22
_atom_site_aniso_U_33
_atom_site_aniso_U_12
_atom_site_aniso_U_13
_atom_site_aniso_U_23
N2 0.0173(4) 0.0141(4) 0.0190(4) 0.0005(3) 0.0079(3) 0.0029(3)
C3 0.0147(4) 0.0141(4) 0.0099(4) 0.0007(3) 0.0014(3) 0.0000(3)
N3 0.0138(4) 0.0149(4) 0.0119(4) -0.0002(3) 0.0020(3) -0.0001(3)
C4 0.0150(4) 0.0153(4) 0.0119(4) 0.0004(3) 0.0014(3) 0.0005(3)
O4 0.0173(3) 0.0184(3) 0.0263(4) -0.0001(3) 0.0073(3) 0.0053(3)
N5 0.0124(4) 0.0150(4) 0.0187(4) -0.0001(3) 0.0039(3) 0.0016(3)
C21 0.0137(4) 0.0162(4) 0.0096(4) -0.0006(3) 0.0015(3) 0.0010(3)
C22 0.0191(5) 0.0161(4) 0.0173(5) -0.0019(3) 0.0049(4) -0.0011(4)
C23 0.0189(5) 0.0223(5) 0.0217(5) -0.0066(4) 0.0055(4) -0.0032(4)
C24 0.0138(4) 0.0281(5) 0.0186(5) -0.0021(4) 0.0024(4) 0.0007(4)
C25 0.0154(4) 0.0212(5) 0.0152(4) 0.0021(4) 0.0030(3) 0.0035(4)
C26 0.0156(4) 0.0159(4) 0.0097(4) 0.0004(3) 0.0021(3) 0.0023(3)
C31 0.0161(4) 0.0135(4) 0.0130(4) 0.0018(3) 0.0028(3) 0.0028(3)
C32 0.0199(5) 0.0153(4) 0.0211(5) -0.0014(4) 0.0041(4) 0.0028(4)
C33 0.0280(5) 0.0139(4) 0.0239(5) -0.0009(4) 0.0054(4) 0.0021(4)
C34 0.0294(5) 0.0156(5) 0.0222(5) 0.0044(4) 0.0093(4) 0.0017(4)
C35 0.0197(4) 0.0170(4) 0.0184(5) 0.0039(4) 0.0057(4) 0.0035(4)
C36 0.0155(4) 0.0134(4) 0.0128(4) 0.0015(3) 0.0014(3) 0.0037(3)
N51 0.0172(4) 0.0150(4) 0.0171(4) 0.0001(3) 0.0017(3) 0.0015(3)
C52 0.0201(4) 0.0158(4) 0.0139(4) 0.0010(4) -0.0001(3) 0.0002(3)
C53 0.0168(4) 0.0192(5) 0.0109(4) 0.0048(3) -0.0012(3) -0.0018(3)
C54 0.0146(4) 0.0223(5) 0.0173(5) 0.0006(4) 0.0024(3) -0.0004(4)
C55 0.0151(4) 0.0174(4) 0.0180(5) -0.0011(3) 0.0028(4) 0.0010(4)
C56 0.0142(4) 0.0148(4) 0.0118(4) 0.0006(3) 0.0001(3) 0.0000(3)
N57 0.0221(4) 0.0247(4) 0.0131(4) 0.0081(3) -0.0003(3) -0.0017(3)
O58 0.0187(4) 0.0389(5) 0.0316(5) 0.0099(3) 0.0057(3) 0.0046(4)
O59 0.0345(5) 0.0193(4) 0.0306(5) 0.0084(3) -0.0002(3) -0.0015(3)

loop_
_atom_type_symbol
_atom_type_description
_atom_type_scat_dispersion_real
_atom_type_scat_dispersion_imag
_atom_type_scat_source
C C 0.0033 0.0016 'International Tables Vol C Tables 4.2.6.8 and 6.1.1.4'
H H 0.0000 0.0000 'International Tables Vol C Tables 4.2.6.8 and 6.1.1.4'
N N 0.0061 0.0033 'International Tables Vol C Tables 4.2.6.8 and 6.1.1.4'
O O 0.0106 0.0060 'International Tables Vol C Tables 4.2.6.8 and 6.1.1.4'

loop_
_geom_angle_atom_site_label_1
_geom_angle_atom_site_label_2
_geom_angle_atom_site_label_3
_geom_angle_site_symmetry_1
_geom_angle_site_symmetry_3
_geom_angle
_geom_angle_publ_flag
C3 N2 C31 . . 123.51(8) ?
C3 N2 H2 . . 112.5(8) ?
C31 N2 H2 . . 116.2(8) ?
N3 C3 N2 . . 130.55(9) ?
N3 C3 C4 . . 116.30(8) ?
N2 C3 C4 . . 113.09(8) ?
C3 N3 C21 . . 124.20(8) ?
O4 C4 N5 . . 126.12(9) ?
O4 C4 C3 . . 121.37(8) ?
N5 C4 C3 . . 112.50(8) ?
C4 N5 C56 . . 129.34(8) ?
C4 N5 H5 . . 111.8(8) ?
C56 N5 H5 . . 118.9(8) ?
C22 C21 C26 . . 119.56(8) ?
C22 C21 N3 . . 112.79(8) ?
C26 C21 N3 . . 127.65(8) ?
C23 C22 C21 . . 121.75(9) ?
C23 C22 H22 . . 119.1 ?
C21 C22 H22 . . 119.1 ?
C22 C23 C24 . . 119.05(9) ?
C22 C23 H23 . . 120.5 ?
C24 C23 H23 . . 120.5 ?
C25 C24 C23 . . 119.80(9) ?
C25 C24 H24 . . 120.1 ?
C23 C24 H24 . . 120.1 ?
C24 C25 C26 . . 122.26(9) ?
C24 C25 H25 . . 118.9 ?
C26 C25 H25 . . 118.9 ?
C25 C26 C21 . . 117.41(9) ?
C25 C26 C36 . . 118.41(8) ?
C21 C26 C36 . . 124.09(8) ?
C32 C31 C36 . . 120.89(9) ?
C32 C31 N2 . . 116.34(8) ?
C36 C31 N2 . . 122.77(9) ?
C33 C32 C31 . . 120.63(9) ?
C33 C32 H32 . . 119.7 ?
C31 C32 H32 . . 119.7 ?
C34 C33 C32 . . 119.62(10) ?
C34 C33 H33 . . 120.2 ?
C32 C33 H33 . . 120.2 ?
C35 C34 C33 . . 119.47(9) ?
C35 C34 H34 . . 120.3 ?
C33 C34 H34 . . 120.3 ?
C34 C35 C36 . . 122.42(9) ?
C34 C35 H35 . . 118.8 ?
C36 C35 H35 . . 118.8 ?
C31 C36 C35 . . 116.95(9) ?
C31 C36 C26 . . 124.20(8) ?
C35 C36 C26 . . 118.85(8) ?
C52 N51 C56 . . 117.84(8) ?
N51 C52 C53 . . 121.94(9) ?
N51 C52 H52 . . 119.0 ?
C53 C52 H52 . . 119.0 ?
C52 C53 C54 . . 120.14(9) ?
C52 C53 N57 . . 119.53(9) ?
C54 C53 N57 . . 120.33(9) ?
C55 C54 C53 . . 118.79(9) ?
C55 C54 H54 . . 120.6 ?
C53 C54 H54 . . 120.6 ?
C54 C55 C56 . . 117.43(9) ?
C54 C55 H55 . . 121.3 ?
C56 C55 H55 . . 121.3 ?
N51 C56 N5 . . 112.52(8) ?
N51 C56 C55 . . 123.85(9) ?
N5 C56 C55 . . 123.63(9) ?
O58 N57 O59 . . 124.44(9) ?
O58 N57 C53 . . 117.77(9) ?
O59 N57 C53 . . 117.79(9) ?

loop_
_geom_bond_atom_site_label_1
_geom_bond_atom_site_label_2
_geom_bond_site_symmetry_2
_geom_bond_distance
_geom_bond_publ_flag
N2 C3 . 1.3591(12) ?
N2 C31 . 1.4213(12) ?
N2 H2 . 0.892(11) ?
C3 N3 . 1.2858(12) ?
C3 C4 . 1.5276(13) ?
N3 C21 . 1.4186(12) ?
C4 O4 . 1.2211(11) ?
C4 N5 . 1.3575(12) ?
N5 C56 . 1.3958(12) ?
N5 H5 . 0.879(11) ?
C21 C22 . 1.3987(13) ?
C21 C26 . 1.4122(13) ?
C22 C23 . 1.3864(14) ?
C22 H22 . 0.9500 ?
C23 C24 . 1.3883(15) ?
C23 H23 . 0.9500 ?
C24 C25 . 1.3864(14) ?
C24 H24 . 0.9500 ?
C25 C26 . 1.4050(13) ?
C25 H25 . 0.9500 ?
C26 C36 . 1.4872(13) ?
C31 C32 . 1.3933(13) ?
C31 C36 . 1.4031(13) ?
C32 C33 . 1.3891(14) ?
C32 H32 . 0.9500 ?
C33 C34 . 1.3878(15) ?
C33 H33 . 0.9500 ?
C34 C35 . 1.3853(15) ?
C34 H34 . 0.9500 ?
C35 C36 . 1.4048(13) ?
C35 H35 . 0.9500 ?
N51 C52 . 1.3348(13) ?
N51 C56 . 1.3419(12) ?
C52 C53 . 1.3812(14) ?
C52 H52 . 0.9500 ?
C53 C54 . 1.3870(14) ?
C53 N57 . 1.4639(13) ?
C54 C55 . 1.3794(13) ?
C54 H54 . 0.9500 ?
C55 C56 . 1.3996(13) ?
C55 H55 . 0.9500 ?
N57 O58 . 1.2265(12) ?
N57 O59 . 1.2288(13) ?

loop_
_geom_hbond_atom_site_label_D
_geom_hbond_atom_site_label_H
_geom_hbond_atom_site_label_A
_geom_hbond_site_symmetry_A
_geom_hbond_distance_DH
_geom_hbond_distance_HA
_geom_hbond_distance_DA
_geom_hbond_angle_DHA
_geom_hbond_publ_flag
N2 H2 O4 . 0.890(10) 2.240(10) 2.7041(11) 112.0(10) y
N2 H2 O4 3_557 0.890(10) 2.260(10) 3.0725(11) 152.0(10) y
N5 H5 N3 . 0.880(10) 2.110(10) 2.6191(11) 116.0(10) y
C55 H55 O4 . 0.95 2.33 2.9266(12) 120 y
C32 H32 N51 1_545 0.95 2.47 3.3000(13) 146 y

loop_
_geom_torsion_atom_site_label_1
_geom_torsion_atom_site_label_2
_geom_torsion_atom_site_label_3
_geom_torsion_atom_site_label_4
_geom_torsion_site_symmetry_1
_geom_torsion_site_symmetry_2
_geom_torsion_site_symmetry_3
_geom_torsion_site_symmetry_4
_geom_torsion
_geom_torsion_publ_flag
C31 N2 C3 N3 . . . . -40.22(16) ?
C31 N2 C3 C4 . . . . 142.83(9) ?
N2 C3 N3 C21 . . . . -9.51(16) ?
C4 C3 N3 C21 . . . . 167.36(8) ?
N3 C3 C4 O4 . . . . -177.99(9) ?
N2 C3 C4 O4 . . . . -0.58(13) ?
N3 C3 C4 N5 . . . . 1.05(12) ?
N2 C3 C4 N5 . . . . 178.47(8) ?
O4 C4 N5 C56 . . . . -0.22(17) ?
C3 C4 N5 C56 . . . . -179.21(9) ?
C3 N3 C21 C22 . . . . -153.01(9) ?
C3 N3 C21 C26 . . . . 26.82(15) ?
C26 C21 C22 C23 . . . . -3.56(15) ?
N3 C21 C22 C23 . . . . 176.28(9) ?
C21 C22 C23 C24 . . . . -0.09(15) ?
C22 C23 C24 C25 . . . . 2.66(15) ?
C23 C24 C25 C26 . . . . -1.61(15) ?
C24 C25 C26 C21 . . . . -1.98(14) ?
C24 C25 C26 C36 . . . . 174.74(9) ?
C22 C21 C26 C25 . . . . 4.48(13) ?
N3 C21 C26 C25 . . . . -175.34(9) ?
C22 C21 C26 C36 . . . . -172.04(9) ?
N3 C21 C26 C36 . . . . 8.14(15) ?
C3 N2 C31 C32 . . . . -134.33(10) ?
C3 N2 C31 C36 . . . . 45.58(14) ?
C36 C31 C32 C33 . . . . -0.04(15) ?
N2 C31 C32 C33 . . . . 179.87(10) ?
C31 C32 C33 C34 . . . . -0.14(16) ?
C32 C33 C34 C35 . . . . -0.43(16) ?
C33 C34 C35 C36 . . . . 1.23(16) ?
C32 C31 C36 C35 . . . . 0.77(14) ?
N2 C31 C36 C35 . . . . -179.14(9) ?
C32 C31 C36 C26 . . . . -179.29(9) ?
N2 C31 C36 C26 . . . . 0.80(14) ?
C34 C35 C36 C31 . . . . -1.38(14) ?
C34 C35 C36 C26 . . . . 178.68(9) ?
C25 C26 C36 C31 . . . . 151.43(9) ?
C21 C26 C36 C31 . . . . -32.08(14) ?
C25 C26 C36 C35 . . . . -28.63(13) ?
C21 C26 C36 C35 . . . . 147.86(9) ?
C56 N51 C52 C53 . . . . -0.98(14) ?
N51 C52 C53 C54 . . . . 1.09(15) ?
N51 C52 C53 N57 . . . . -177.84(9) ?
C52 C53 C54 C55 . . . . 0.01(15) ?
N57 C53 C54 C55 . . . . 178.94(9) ?
C53 C54 C55 C56 . . . . -1.11(14) ?
C52 N51 C56 N5 . . . . -179.63(8) ?
C52 N51 C56 C55 . . . . -0.22(15) ?
C4 N5 C56 N51 . . . . 177.97(9) ?
C4 N5 C56 C55 . . . . -1.44(16) ?
C54 C55 C56 N51 . . . . 1.27(15) ?
C54 C55 C56 N5 . . . . -179.39(9) ?
C52 C53 N57 O58 . . . . 169.30(9) ?
C54 C53 N57 O58 . . . . -9.64(14) ?
C52 C53 N57 O59 . . . . -10.38(14) ?
C54 C53 N57 O59 . . . . 170.68(9) ?
